data_2004658
loop_
_publ_author_name
'Diebold, A.'
'Kyritsakas, N.'
'Fischer, J.'
'Weiss, R.'

_publ_section_title
;
 A Bis(6-methyl-2-pyridylmethyl) Thioether (DMPT) Copper(II) Complex,
 [Cu(OSO~2~CF~3~)~2~(C~14~H~16~N~2~S)].CH~2~Cl~2~
;
_journal_issue 3
_journal_name_full 'Acta Crystallographica Section C'
_journal_page_first 632
_journal_page_last 634
_journal_paper_doi 10.1107/S0108270195012649
_journal_volume 52
_journal_year 1996
_chemical_formula_iupac '[Cu (C F3 O3 S)2 (C14 H16 N2 S)],C H2 Cl2'
_chemical_formula_moiety 'C16 H16 Cu F6 N2 O6 S3 , C H2 Cl2'
_chemical_formula_sum 'C17 H18 Cl2 Cu F6 N2 O6 S3'
_chemical_formula_weight 691.0
_space_group_IT_number 2
_symmetry_cell_setting triclinic
_symmetry_space_group_name_Hall '-P 1'
_symmetry_space_group_name_H-M 'P -1'
_atom_type_scat_source IntTabIV
_cell_angle_alpha 98.35(2)
_cell_angle_beta 89.96(2)
_cell_angle_gamma 62.55(2)
_cell_formula_units_Z 2
_cell_length_a 12.391(4)
_cell_length_b 13.403(4)
_cell_length_c 8.849(3)
_cell_measurement_reflns_used 25
_cell_measurement_temperature 173
_cell_measurement_theta_max 22
_cell_measurement_theta_min 20
_cell_volume 1286.5(8)
_diffrn_measurement_device 'Phillips PW1100/16'
_diffrn_measurement_method '\q/2\q scans'
_diffrn_radiation_type CuK\a
_diffrn_radiation_wavelength 1.54184
_diffrn_reflns_limit_h_max 11
_diffrn_reflns_limit_h_min -11
_diffrn_reflns_limit_k_max 11
_diffrn_reflns_limit_k_min -12
_diffrn_reflns_limit_l_max 8
_diffrn_reflns_limit_l_min 0
_diffrn_reflns_number 2655
_diffrn_reflns_theta_max 51
_diffrn_standards_decay_% 1.1
_diffrn_standards_interval_time 60
_diffrn_standards_number 3
_exptl_absorpt_coefficient_mu 0.616
_exptl_absorpt_correction_T_max 1.000
_exptl_absorpt_correction_T_min 0.726
_exptl_absorpt_correction_type 'empirical (DIFABS; Walker & Stuart, 1983)'
_exptl_crystal_colour blue
_exptl_crystal_density_diffrn 1.784
_exptl_crystal_density_method none
_exptl_crystal_description plate
_exptl_crystal_size_max 0.30
_exptl_crystal_size_mid 0.14
_exptl_crystal_size_min 0.04
_refine_diff_density_max 0.61
_refine_diff_density_min -0.38
_refine_ls_extinction_method none
_refine_ls_goodness_of_fit_obs 1.364
_refine_ls_hydrogen_treatment noref
_refine_ls_number_parameters 334
_refine_ls_number_reflns 2173
_refine_ls_R_factor_obs 0.037
_refine_ls_shift/esd_max 0.07
_refine_ls_structure_factor_coef F
_refine_ls_weighting_details 'w = 1/\s^2^(F^2^) where \s^2^(F^2^) = \s^2^(counts)+(0.08I)^2^'
_refine_ls_weighting_scheme calc
_refine_ls_wR_factor_obs 0.060
_reflns_number_observed 2173
_reflns_number_total 2655
_reflns_observed_criterion I>3\s(I)
_cod_data_source_file pa1205.cif
_cod_data_source_block pa1205a
_cod_depositor_comments
;
The following automatic conversions were performed:

'_refine_ls_weighting_scheme' value '1/\s^2^(F^2^) where \s^2^(F^2^)
= \s^2^(counts)+(0.08I)^2^' was changed to 'calc'. New tag
'_refine_ls_weighting_details' was created. The value of the new tag
was set to 'w = 1/\s^2^(F^2^) where \s^2^(F^2^) =
\s^2^(counts)+(0.08I)^2^'.

Automatic conversion script
Id: cif_fix_values 3143 2015-03-26 13:38:13Z robertas 
;
_cod_database_code 2004658

loop_
_symmetry_equiv_pos_as_xyz
x,y,z
-x,-y,-z

loop_
_atom_site_label
_atom_site_fract_x
_atom_site_fract_y
_atom_site_fract_z
_atom_site_B_iso_or_equiv
Cu 0.30022(5) 0.27622(5) 0.32952(7) 2.15(2)
N1 0.3433(3) 0.3251(3) 0.5352(4) 2.18(9)
N2 0.2895(3) 0.2294(3) 0.1100(4) 2.27(9)
C1 0.4594(4) 0.3051(4) 0.5457(5) 2.5(1)
C2 0.4981(4) 0.3386(4) 0.6808(6) 3.4(1)
C3 0.4157(5) 0.3954(4) 0.8039(6) 3.7(1)
C4 0.2977(5) 0.4174(4) 0.7940(6) 3.2(1)
C5 0.2613(4) 0.3805(4) 0.6578(5) 2.7(1)
C6 0.1331(5) 0.4031(4) 0.6451(6) 3.0(1)
C7 0.5441(4) 0.2500(4) 0.4027(6) 2.8(1)
C8 0.5056(4) 0.1795(4) 0.0935(6) 2.9(1)
C9 0.3970(4) 0.1799(4) 0.0196(6) 2.5(1)
C10 0.4027(5) 0.1390(4) -0.1316(6) 3.2(1)
C11 0.2979(5) 0.1479(4) -0.1994(6) 3.4(1)
C12 0.1914(5) 0.1983(4) -0.1104(6) 3.2(1)
C13 0.1867(4) 0.2372(4) 0.0442(5) 2.4(1)
C14 0.0692(4) 0.2910(4) 0.1412(6) 3.4(1)
C15 0.1357(5) 0.0356(4) 0.4322(7) 3.7(1)
C16 0.1913(5) 0.6258(4) 0.4055(7) 4.1(1)
C17 0.1765(6) -0.1598(6) -0.0014(8) 7.3(2)
S1 0.2676(1) 0.04589(9) 0.3605(1) 2.48(3)
S2 0.2108(1) 0.5146(1) 0.2458(1) 2.82(3)
S3 0.5063(1) 0.1483(1) 0.2874(1) 2.55(3)
O1 0.2313(3) 0.1659(2) 0.4083(4) 2.78(8)
O2 0.3654(3) -0.0285(3) 0.4384(4) 4.1(1)
O3 0.2753(3) 0.0115(3) 0.1986(4) 3.40(9)
O4 0.1766(3) 0.4413(2) 0.3205(4) 2.43(8)
O5 0.3379(3) 0.4620(3) 0.1976(4) 4.0(1)
O6 0.1263(3) 0.5731(3) 0.1420(4) 4.7(1)
F1 0.1574(3) -0.0718(3) 0.4079(5) 6.3(1)
F2 0.1122(3) 0.0729(3) 0.5822(4) 5.47(9)
F3 0.0369(3) 0.0965(3) 0.3666(4) 5.6(1)
F4 0.2745(4) 0.5843(3) 0.5046(5) 7.0(1)
F5 0.1998(3) 0.7095(2) 0.3596(5) 6.2(1)
F6 0.0829(3) 0.6661(3) 0.4801(5) 7.1(1)
Cl1 0.1614(2) -0.0738(2) -0.1369(2) 8.11(7)
Cl2 0.2804(2) -0.3022(2) -0.0612(3) 9.39(7)
H1 0.5809 0.3222 0.6876 4
H2 0.4408 0.4198 0.8972 4
H3 0.2401 0.4578 0.8797 4
H4 0.1242 0.3722 0.5450 3
H5 0.1119 0.3685 0.7184 3
H6 0.0809 0.4829 0.6637 3
H7 0.6256 0.2114 0.4300 3
H8 0.5365 0.3069 0.3448 3
H9 0.5778 0.1229 0.0353 3
H10 0.5020 0.2521 0.0974 3
H11 0.4784 0.1041 -0.1912 4
H12 0.3008 0.1195 -0.3049 4
H13 0.1185 0.2069 -0.1552 4
H14 0.0826 0.3125 0.2437 4
H15 0.0121 0.3566 0.1028 4
H16 0.0378 0.2381 0.1388 4
H17 0.0990 -0.1548 0.0213 9
H18 0.2028 -0.1323 0.0886 9

loop_
_geom_angle_atom_site_label_1
_geom_angle_atom_site_label_2
_geom_angle_atom_site_label_3
_geom_angle
_geom_angle_publ_flag
N1 Cu S3 85.00(10) yes
N1 Cu O1 95.9(2) yes
S3 Cu N2 86.20(10) yes
S3 Cu O4 142.60(10) yes
N2 Cu O4 91.5(2) yes
N1 Cu N2 167.5(2) yes
N1 Cu O4 90.2(2) yes
S3 Cu O1 99.90(10) yes
N2 Cu O1 94.3(2) yes
O1 Cu O4 117.60(10) yes
C1 N1 C5 120.0(5) no
N1 C1 C2 121.2(5) no
N1 C1 C7 117.4(5) no
C2 C1 C7 121.3(5) no
C1 C2 C3 119.0(5) no
C2 C3 C4 120.3(6) no
C3 C4 C5 119.8(5) no
N1 C5 C4 119.7(5) no
N1 C5 C6 119.8(5) no
C4 C5 C6 120.5(5) no
C1 C7 S3 110.3(4) no
C7 S3 C8 104.4(3) no
S3 C8 C9 109.7(4) no
C8 C9 C10 121.7(5) no
C8 C9 N2 116.6(5) no
C10 C9 N2 121.5(5) no
C9 C10 C11 120.3(5) no
C10 C11 C12 118.1(5) no
C11 C12 C13 121.4(5) no
C12 C13 N2 120.3(5) no
C12 C13 C14 120.8(5) no
N2 C13 C14 118.8(5) no
CU N2 C9 115.9(3) no
CU N2 C13 125.7(3) no
C9 N2 C13 118.3(4) no
O1 S1 O2 114.3(3) no
O1 S1 O3 114.5(2) no
O1 S1 C15 101.9(3) no
O2 S1 O3 115.5(2) no
O2 S1 C15 104.0(3) no
O3 S1 C15 104.3(3) no
S1 C15 F1 109.9(5) no
S1 C15 F2 111.0(4) no
S1 C15 F3 112.0(4) no
F1 C15 F2 107.8(5) no
F1 C15 F3 108.9(5) no
F2 C15 F3 107.1(5) no
O4 S2 O5 113.2(2) no
O4 S2 O6 113.1(2) no
O4 S2 C16 101.9(3) no
O5 S2 O6 117.8(3) no
O5 S2 C16 104.1(3) no
O6 S2 C16 104.5(3) no
S2 C16 F4 110.7(5) no
S2 C16 F5 111.8(5) no
S2 C16 F6 110.0(5) no
F4 C16 F5 108.3(6) no
F4 C16 F6 107.3(6) no
F5 C16 F6 108.6(5) no
Cl1 C17 Cl2 113.5(4) no

loop_
_geom_bond_atom_site_label_1
_geom_bond_atom_site_label_2
_geom_bond_distance
_geom_bond_publ_flag
Cu N1 2.001(4) yes
Cu O1 2.205(4) yes
Cu S3 2.3190(10) yes
Cu N2 1.977(4) yes
Cu O4 2.043(3) yes
N1 C1 1.343(7) no
N1 C5 1.352(7) no
C1 C2 1.379(8) no
C1 C7 1.503(8) no
C2 C3 1.360(9) no
C3 C4 1.358(9) no
C4 C5 1.390(8) no
C5 C6 1.482(8) no
C7 S3 1.817(6) no
S3 C8 1.823(6) no
C8 C9 1.494(8) no
C9 C10 1.359(8) no
C9 N2 1.373(7) no
C10 C11 1.392(9) no
C11 C12 1.356(9) no
C12 C13 1.383(8) no
C13 N2 1.366(7) no
C13 C14 1.493(8) no
S1 O1 1.451(4) no
S1 O2 1.423(4) no
S1 O3 1.429(4) no
S1 C15 1.823(7) no
C15 F1 1.320(7) no
C15 F2 1.330(7) no
C15 F3 1.312(7) no
S2 O4 1.469(4) no
S2 O5 1.430(4) no
S2 O6 1.418(4) no
S2 C16 1.825(7) no
C16 F4 1.326(8) no
C16 F5 1.295(7) no
C16 F6 1.325(7) no
C17 Cl1 1.730(10) no
C17 Cl2 1.740(10) no
